data_7127007
loop_
_publ_author_name
'Butera, Roberto'
'Shrinidhi, Annadka'
'Kurpiewska, Katarzyna'
'Kalinowska-T\/lu\'scik, Justyna'
'D\"omling, Alexander'

_publ_section_title
;
 Fourfold symmetric MCR's <i>via</i> the tetraisocyanide
 1,3-diisocyano-2,2-bis(isocyanomethyl)propane.
;
_journal_issue 73
_journal_name_full 'Chemical communications (Cambridge, England)'
_journal_page_first 10662
_journal_page_last 10665
_journal_paper_doi 10.1039/d0cc04522e
_journal_volume 56
_journal_year 2020
_chemical_formula_sum 'C73 H96 F4 N8 O8'
_chemical_formula_weight 1289.57
_space_group_IT_number 88
_space_group_name_Hall '-I 4ad'
_space_group_name_H-M_alt 'I 41/a :2'
_symmetry_cell_setting tetragonal
_symmetry_Int_Tables_number 88
_symmetry_space_group_name_Hall '-I 4ad'
_symmetry_space_group_name_H-M 'I 41/a :2'
_atom_sites_solution_hydrogens mixed
_audit_creation_date 2020-03-15T00:09:03-00:00
_audit_creation_method 'WinGX routine CIF_UPDATE'
_audit_update_record
;
2020-05-06 deposited with the CCDC.	2020-08-04 downloaded from the CCDC.
;
_cell_angle_alpha 90
_cell_angle_beta 90
_cell_angle_gamma 90
_cell_formula_units_Z 4
_cell_length_a 15.61510(10)
_cell_length_b 15.61510(10)
_cell_length_c 33.2923(3)
_cell_measurement_reflns_used 62487
_cell_measurement_temperature 100(2)
_cell_measurement_theta_max 76.308
_cell_measurement_theta_min 3.1
_cell_volume 8117.71(10)
_computing_cell_refinement 'CrysAlisPro 1.171.40.14e (Rigaku OD, 2018)'
_computing_data_collection 'CrysAlisPro 1.171.40.14e (Rigaku OD, 2018)'
_computing_data_reduction 'CrysAlisPro 1.171.40.14e (Rigaku OD, 2018)'
_computing_structure_refinement 'SHELXL-2018/1 (Sheldrick, 2018)'
_diffrn_ambient_environment N~2~
_diffrn_ambient_temperature 100(2)
_diffrn_detector 'CCD plate'
_diffrn_detector_type HyPix
_diffrn_measured_fraction_theta_full 0.999
_diffrn_measured_fraction_theta_max 0.996
_diffrn_measurement_device 'four-circle diffractometer'
_diffrn_measurement_device_type 'XtaLAB Synergy, Dualflex, HyPix'
_diffrn_measurement_method '\w scans'
_diffrn_orient_matrix_type 'CrysAlisPro convention (1999,Acta A55,543-557)'
_diffrn_orient_matrix_UB_11 -0.0546992
_diffrn_orient_matrix_UB_12 0.0552775
_diffrn_orient_matrix_UB_13 0.0284773
_diffrn_orient_matrix_UB_21 -0.0669718
_diffrn_orient_matrix_UB_22 -0.0722299
_diffrn_orient_matrix_UB_23 0.0025921
_diffrn_orient_matrix_UB_31 0.0475349
_diffrn_orient_matrix_UB_32 -0.0381401
_diffrn_orient_matrix_UB_33 0.0363902
_diffrn_radiation_monochromator mirror
_diffrn_radiation_probe x-ray
_diffrn_radiation_type CuK\a
_diffrn_radiation_wavelength 1.54184
_diffrn_reflns_av_R_equivalents 0.0436
_diffrn_reflns_av_unetI/netI 0.0367
_diffrn_reflns_Laue_measured_fraction_full 0.999
_diffrn_reflns_Laue_measured_fraction_max 0.996
_diffrn_reflns_limit_h_max 19
_diffrn_reflns_limit_h_min -19
_diffrn_reflns_limit_k_max 19
_diffrn_reflns_limit_k_min -19
_diffrn_reflns_limit_l_max 41
_diffrn_reflns_limit_l_min -40
_diffrn_reflns_number 126535
_diffrn_reflns_point_group_measured_fraction_full 0.999
_diffrn_reflns_point_group_measured_fraction_max 0.996
_diffrn_reflns_theta_full 67.684
_diffrn_reflns_theta_max 76.527
_diffrn_reflns_theta_min 4.889
_diffrn_source 'micro-focus sealed X-ray tube'
_diffrn_source_type 'PhotonJet (Cu) X-ray Source'
_exptl_absorpt_coefficient_mu 0.613
_exptl_absorpt_correction_T_max 1
_exptl_absorpt_correction_T_min 0.32117
_exptl_absorpt_correction_type multi-scan
_exptl_absorpt_process_details
;
        CrysAlisPro 1.171.40.14e (Rigaku Oxford Diffraction, 2018)
        Empirical absorption correction using spherical harmonics,
 implemented in SCALE3 ABSPACK scaling algorithm.
;
_exptl_crystal_colour white
_exptl_crystal_density_diffrn 1.055
_exptl_crystal_description prism
_exptl_crystal_F_000 2760
_exptl_crystal_size_max 0.5
_exptl_crystal_size_mid 0.4
_exptl_crystal_size_min 0.2
_refine_diff_density_max 0.238
_refine_diff_density_min -0.161
_refine_diff_density_rms 0.046
_refine_ls_extinction_coef 0.00031(5)
_refine_ls_extinction_expression Fc^*^=kFc[1+0.001xFc^2^\l^3^/sin(2\q)]^-1/4^
_refine_ls_extinction_method 'SHELXL-2018/1 (Sheldrick 2018)'
_refine_ls_goodness_of_fit_ref 1.098
_refine_ls_hydrogen_treatment mixed
_refine_ls_matrix_type full
_refine_ls_number_parameters 215
_refine_ls_number_reflns 4260
_refine_ls_number_restraints 0
_refine_ls_restrained_S_all 1.098
_refine_ls_R_factor_all 0.0654
_refine_ls_R_factor_gt 0.0636
_refine_ls_shift/su_max 0
_refine_ls_shift/su_mean 0
_refine_ls_structure_factor_coef Fsqd
_refine_ls_weighting_details 'w=1/[\s^2^(Fo^2^)+(0.0684P)^2^+7.2306P] where P=(Fo^2^+2Fc^2^)/3'
_refine_ls_weighting_scheme calc
_refine_ls_wR_factor_gt 0.1691
_refine_ls_wR_factor_ref 0.1703
_reflns_Friedel_coverage 0
_reflns_number_gt 4020
_reflns_number_total 4260
_reflns_threshold_expression 'I > 2\s(I)'
_cod_data_source_file d0cc04522e2.cif
_cod_data_source_block platon_sq
_cod_depositor_comments 'Adding full bibliography for 7127005--7127007.cif.'
_cod_original_cell_volume 8117.71(13)
_cod_original_sg_symbol_H-M 'I 41/a'
_cod_database_code 7127007
_shelx_estimated_absorpt_t_min 0.749
_shelx_estimated_absorpt_t_max 0.887
_shelx_shelxl_version_number 2018/1

loop_
_symmetry_equiv_pos_as_xyz
'x, y, z'
'-x, -y+1/2, z'
'-y+3/4, x+1/4, z+1/4'
'y+1/4, -x+1/4, z+1/4'
'x+1/2, y+1/2, z+1/2'
'-x+1/2, -y+1, z+1/2'
'-y+5/4, x+3/4, z+3/4'
'y+3/4, -x+3/4, z+3/4'
'-x, -y, -z'
'x, y-1/2, -z'
'y-3/4, -x-1/4, -z-1/4'
'-y-1/4, x-1/4, -z-1/4'
'-x+1/2, -y+1/2, -z+1/2'
'x+1/2, y, -z+1/2'
'y-1/4, -x+1/4, -z+1/4'
'-y+1/4, x+1/4, -z+1/4'

loop_
_atom_site_label
_atom_site_type_symbol
_atom_site_fract_x
_atom_site_fract_y
_atom_site_fract_z
_atom_site_U_iso_or_equiv
_atom_site_adp_type
_atom_site_occupancy
_atom_site_site_symmetry_order
_atom_site_calc_flag
_atom_site_refinement_flags_posn
_atom_site_refinement_flags_adp
_atom_site_refinement_flags_occupancy
_atom_site_disorder_assembly
_atom_site_disorder_group
F19 F 0.22570(9) 0.07826(8) 0.81608(5) 0.0794(4) Uani 1 1 d . . . . .
O4 O 0.21428(9) 0.66457(9) 0.87911(6) 0.0685(5) Uani 1 1 d . . . . .
N3 N 0.07928(11) 0.61173(10) 0.88270(6) 0.0574(5) Uani 1 1 d . . . . .
O7 O 0.09442(10) 0.56967(9) 0.78662(5) 0.0666(4) Uani 1 1 d . . . . .
C1 C 0 0.75 0.875 0.0503(8) Uani 1 4 d S T P . .
N6 N 0.11879(10) 0.47369(10) 0.83521(6) 0.0593(5) Uani 1 1 d . . . . .
C14 C -0.08583(13) 0.40910(14) 0.72517(7) 0.0584(5) Uani 1 1 d . . . . .
H14A H -0.082673 0.347405 0.731862 0.07 Uiso 1 1 calc R U . . .
H14B H -0.136823 0.433273 0.738722 0.07 Uiso 1 1 calc R U . . .
C16 C 0.13272(12) 0.31549(13) 0.84713(7) 0.0565(5) Uani 1 1 d . . . . .
C9 C -0.00560(12) 0.45407(12) 0.74066(6) 0.0533(5) Uani 1 1 d . . . . .
H9 H -0.011746 0.516445 0.734503 0.064 Uiso 1 1 calc R U . . .
C10 C 0.07311(12) 0.42176(13) 0.71832(6) 0.0554(5) Uani 1 1 d . . . . .
H10A H 0.124128 0.453793 0.727594 0.066 Uiso 1 1 calc R U . . .
H10B H 0.082075 0.36048 0.72469 0.066 Uiso 1 1 calc R U . . .
C15 C 0.09365(14) 0.40045(13) 0.85956(7) 0.0598(5) Uani 1 1 d . . . . .
H15A H 0.030516 0.395053 0.858551 0.072 Uiso 1 1 calc R U . . .
H15B H 0.109749 0.412046 0.887799 0.072 Uiso 1 1 calc R U . . .
C19 C 0.19593(13) 0.15718(13) 0.82678(8) 0.0649(6) Uani 1 1 d . . . . .
C21 C 0.11323(13) 0.24353(14) 0.87002(8) 0.0619(5) Uani 1 1 d . . . . .
H21 H 0.078018 0.249522 0.893119 0.074 Uiso 1 1 calc R U . . .
C17 C 0.18595(13) 0.30646(13) 0.81429(7) 0.0604(5) Uani 1 1 d . . . . .
H17 H 0.200222 0.355214 0.798587 0.073 Uiso 1 1 calc R U . . .
C20 C 0.14416(13) 0.16335(14) 0.85978(8) 0.0642(6) Uani 1 1 d . . . . .
H20 H 0.129878 0.114185 0.875191 0.077 Uiso 1 1 calc R U . . .
C2 C 0.04121(13) 0.68403(11) 0.90330(7) 0.0541(5) Uani 1 1 d . . . . .
H2A H 0.08597 0.712939 0.919416 0.065 Uiso 1 1 calc R U . . .
H2B H -0.002989 0.662612 0.922105 0.065 Uiso 1 1 calc R U . . .
C7 C 0.07575(13) 0.50097(12) 0.80236(7) 0.0569(5) Uani 1 1 d . . . . .
C8 C 0.00400(12) 0.44533(13) 0.78593(7) 0.0552(5) Uani 1 1 d . . . . .
H8A H -0.050526 0.461693 0.79902 0.066 Uiso 1 1 calc R U . . .
H8B H 0.015786 0.384713 0.79266 0.066 Uiso 1 1 calc R U . . .
C18 C 0.21899(14) 0.22638(14) 0.80394(8) 0.0642(6) Uani 1 1 d . . . . .
H18 H 0.256468 0.220055 0.781659 0.077 Uiso 1 1 calc R U . . .
C11 C 0.06397(14) 0.43224(17) 0.67331(7) 0.0669(6) Uani 1 1 d . . . . .
H11A H 0.114707 0.407271 0.659867 0.08 Uiso 1 1 calc R U . . .
H11B H 0.062004 0.494012 0.666669 0.08 Uiso 1 1 calc R U . . .
C4 C 0.16100(13) 0.60802(13) 0.87170(8) 0.0615(6) Uani 1 1 d . . . . .
C5 C 0.18888(13) 0.52735(14) 0.84962(9) 0.0683(6) Uani 1 1 d . . . . .
H5A H 0.224593 0.54425 0.826359 0.082 Uiso 1 1 calc R U . . .
H5B H 0.225213 0.492839 0.867834 0.082 Uiso 1 1 calc R U . . .
C13 C -0.09540(15) 0.41941(18) 0.68015(8) 0.0715(6) Uani 1 1 d . . . . .
H13A H -0.105886 0.480478 0.673845 0.086 Uiso 1 1 calc R U . . .
H13B H -0.145753 0.38624 0.670962 0.086 Uiso 1 1 calc R U . . .
C12 C -0.01631(15) 0.38911(19) 0.65748(7) 0.0730(6) Uani 1 1 d . . . . .
H12A H -0.010645 0.326262 0.660372 0.088 Uiso 1 1 calc R U . . .
H12B H -0.022969 0.402252 0.628561 0.088 Uiso 1 1 calc R U . . .
H3 H 0.0474(16) 0.5713(16) 0.8758(7) 0.064(7) Uiso 1 1 d . . . . .

loop_
_atom_site_aniso_label
_atom_site_aniso_U_11
_atom_site_aniso_U_22
_atom_site_aniso_U_33
_atom_site_aniso_U_23
_atom_site_aniso_U_13
_atom_site_aniso_U_12
F19 0.0601(7) 0.0474(7) 0.1307(12) -0.0080(7) -0.0045(7) 0.0120(5)
O4 0.0439(7) 0.0477(8) 0.1139(13) -0.0129(8) -0.0158(8) 0.0003(6)
N3 0.0451(8) 0.0371(8) 0.0900(13) -0.0117(8) -0.0029(8) 0.0019(6)
O7 0.0592(8) 0.0494(8) 0.0911(11) -0.0091(7) 0.0094(8) -0.0051(6)
C1 0.0402(11) 0.0402(11) 0.071(2) 0 0 0
N6 0.0431(8) 0.0438(8) 0.0909(13) -0.0146(8) -0.0038(8) 0.0007(6)
C14 0.0453(10) 0.0594(11) 0.0705(13) 0.0024(10) -0.0005(9) -0.0016(8)
C16 0.0437(9) 0.0481(10) 0.0777(13) -0.0098(9) -0.0077(9) 0.0034(8)
C9 0.0436(9) 0.0439(9) 0.0724(13) 0.0019(8) 0.0022(8) 0.0034(7)
C10 0.0457(10) 0.0524(10) 0.0680(12) -0.0039(9) 0.0017(8) 0.0038(8)
C15 0.0532(11) 0.0518(11) 0.0745(13) -0.0119(9) -0.0047(9) 0.0053(8)
C19 0.0462(10) 0.0467(10) 0.1018(18) -0.0095(11) -0.0109(11) 0.0073(8)
C21 0.0436(10) 0.0595(12) 0.0827(15) -0.0034(10) -0.0057(9) -0.0030(8)
C17 0.0500(11) 0.0491(10) 0.0823(14) -0.0039(10) -0.0023(10) 0.0051(8)
C20 0.0466(10) 0.0509(11) 0.0952(16) 0.0027(10) -0.0102(10) -0.0011(8)
C2 0.0518(10) 0.0344(8) 0.0759(13) -0.0035(8) -0.0020(9) 0.0043(7)
C7 0.0468(10) 0.0445(10) 0.0796(14) -0.0123(9) 0.0088(9) 0.0003(8)
C8 0.0466(10) 0.0473(10) 0.0716(13) -0.0059(9) 0.0034(9) -0.0020(8)
C18 0.0515(11) 0.0541(11) 0.0869(15) -0.0075(10) 0.0009(10) 0.0102(9)
C11 0.0523(11) 0.0807(15) 0.0677(13) 0.0042(11) 0.0032(10) 0.0063(10)
C4 0.0446(10) 0.0457(10) 0.0942(16) -0.0119(10) -0.0099(10) 0.0039(8)
C5 0.0413(10) 0.0545(12) 0.1090(18) -0.0214(12) -0.0061(11) 0.0026(8)
C13 0.0515(12) 0.0893(17) 0.0737(14) 0.0117(12) -0.0054(10) -0.0026(11)
C12 0.0627(13) 0.0931(17) 0.0632(13) 0.0006(12) -0.0050(10) 0.0022(12)

loop_
_atom_type_symbol
_atom_type_description
_atom_type_scat_dispersion_real
_atom_type_scat_dispersion_imag
_atom_type_scat_source
C C 0.0181 0.0091 'International Tables Vol C Tables 4.2.6.8 and 6.1.1.4'
H H 0 0 'International Tables Vol C Tables 4.2.6.8 and 6.1.1.4'
N N 0.0311 0.018 'International Tables Vol C Tables 4.2.6.8 and 6.1.1.4'
O O 0.0492 0.0322 'International Tables Vol C Tables 4.2.6.8 and 6.1.1.4'
F F 0.0727 0.0534 'International Tables Vol C Tables 4.2.6.8 and 6.1.1.4'

loop_
_geom_angle_atom_site_label_1
_geom_angle_atom_site_label_2
_geom_angle_atom_site_label_3
_geom_angle
_geom_angle_site_symmetry_1
_geom_angle_site_symmetry_3
_geom_angle_publ_flag
C4 N3 C2 123.96(17) . . ?
C4 N3 H3 117.6(17) . . ?
C2 N3 H3 118.3(17) . . ?
C2 C1 C2 112.07(8) . 11_567 ?
C2 C1 C2 104.39(15) . 2_565 ?
C2 C1 C2 112.07(8) 11_567 2_565 ?
C2 C1 C2 112.07(8) . 12_667 ?
C2 C1 C2 104.39(15) 11_567 12_667 ?
C2 C1 C2 112.07(8) 2_565 12_667 ?
C7 N6 C15 124.31(17) . . ?
C7 N6 C5 117.22(19) . . ?
C15 N6 C5 118.1(2) . . ?
C13 C14 C9 111.50(18) . . ?
C13 C14 H14A 109.3 . . ?
C9 C14 H14A 109.3 . . ?
C13 C14 H14B 109.3 . . ?
C9 C14 H14B 109.3 . . ?
H14A C14 H14B 108 . . ?
C17 C16 C21 118.88(19) . . ?
C17 C16 C15 123.2(2) . . ?
C21 C16 C15 117.9(2) . . ?
C8 C9 C10 112.01(16) . . ?
C8 C9 C14 112.00(17) . . ?
C10 C9 C14 110.19(17) . . ?
C8 C9 H9 107.5 . . ?
C10 C9 H9 107.5 . . ?
C14 C9 H9 107.5 . . ?
C11 C10 C9 111.81(17) . . ?
C11 C10 H10A 109.3 . . ?
C9 C10 H10A 109.3 . . ?
C11 C10 H10B 109.3 . . ?
C9 C10 H10B 109.3 . . ?
H10A C10 H10B 107.9 . . ?
N6 C15 C16 115.25(19) . . ?
N6 C15 H15A 108.5 . . ?
C16 C15 H15A 108.5 . . ?
N6 C15 H15B 108.5 . . ?
C16 C15 H15B 108.5 . . ?
H15A C15 H15B 107.5 . . ?
F19 C19 C20 118.3(2) . . ?
F19 C19 C18 118.6(2) . . ?
C20 C19 C18 123.1(2) . . ?
C20 C21 C16 121.3(2) . . ?
C20 C21 H21 119.4 . . ?
C16 C21 H21 119.4 . . ?
C16 C17 C18 120.6(2) . . ?
C16 C17 H17 119.7 . . ?
C18 C17 H17 119.7 . . ?
C19 C20 C21 117.9(2) . . ?
C19 C20 H20 121.1 . . ?
C21 C20 H20 121.1 . . ?
N3 C2 C1 113.82(16) . . ?
N3 C2 H2A 108.8 . . ?
C1 C2 H2A 108.8 . . ?
N3 C2 H2B 108.8 . . ?
C1 C2 H2B 108.8 . . ?
H2A C2 H2B 107.7 . . ?
O7 C7 N6 120.13(19) . . ?
O7 C7 C8 121.4(2) . . ?
N6 C7 C8 118.50(18) . . ?
C7 C8 C9 112.21(17) . . ?
C7 C8 H8A 109.2 . . ?
C9 C8 H8A 109.2 . . ?
C7 C8 H8B 109.2 . . ?
C9 C8 H8B 109.2 . . ?
H8A C8 H8B 107.9 . . ?
C19 C18 C17 118.2(2) . . ?
C19 C18 H18 120.9 . . ?
C17 C18 H18 120.9 . . ?
C10 C11 C12 111.93(19) . . ?
C10 C11 H11A 109.2 . . ?
C12 C11 H11A 109.2 . . ?
C10 C11 H11B 109.2 . . ?
C12 C11 H11B 109.2 . . ?
H11A C11 H11B 107.9 . . ?
O4 C4 N3 124.01(19) . . ?
O4 C4 C5 119.62(19) . . ?
N3 C4 C5 116.35(17) . . ?
N6 C5 C4 114.79(16) . . ?
N6 C5 H5A 108.6 . . ?
C4 C5 H5A 108.6 . . ?
N6 C5 H5B 108.6 . . ?
C4 C5 H5B 108.6 . . ?
H5A C5 H5B 107.5 . . ?
C14 C13 C12 112.17(19) . . ?
C14 C13 H13A 109.2 . . ?
C12 C13 H13A 109.2 . . ?
C14 C13 H13B 109.2 . . ?
C12 C13 H13B 109.2 . . ?
H13A C13 H13B 107.9 . . ?
C11 C12 C13 111.1(2) . . ?
C11 C12 H12A 109.4 . . ?
C13 C12 H12A 109.4 . . ?
C11 C12 H12B 109.4 . . ?
C13 C12 H12B 109.4 . . ?
H12A C12 H12B 108 . . ?

loop_
_geom_bond_atom_site_label_1
_geom_bond_atom_site_label_2
_geom_bond_distance
_geom_bond_site_symmetry_2
_geom_bond_publ_flag
F19 C19 1.364(2) . ?
O4 C4 1.238(2) . ?
N3 C4 1.329(3) . ?
N3 C2 1.449(2) . ?
N3 H3 0.84(3) . ?
O7 C7 1.229(3) . ?
C1 C2 1.5372(19) . ?
C1 C2 1.537(2) 11_567 ?
C1 C2 1.5373(19) 2_565 ?
C1 C2 1.537(2) 12_667 ?
N6 C7 1.353(3) . ?
N6 C15 1.456(3) . ?
N6 C5 1.460(3) . ?
C14 C13 1.515(3) . ?
C14 C9 1.526(3) . ?
C14 H14A 0.99 . ?
C14 H14B 0.99 . ?
C16 C17 1.380(3) . ?
C16 C21 1.392(3) . ?
C16 C15 1.518(3) . ?
C9 C8 1.521(3) . ?
C9 C10 1.523(3) . ?
C9 H9 1 . ?
C10 C11 1.514(3) . ?
C10 H10A 0.99 . ?
C10 H10B 0.99 . ?
C15 H15A 0.99 . ?
C15 H15B 0.99 . ?
C19 C20 1.367(3) . ?
C19 C18 1.369(3) . ?
C21 C20 1.385(3) . ?
C21 H21 0.95 . ?
C17 C18 1.396(3) . ?
C17 H17 0.95 . ?
C20 H20 0.95 . ?
C2 H2A 0.99 . ?
C2 H2B 0.99 . ?
C7 C8 1.520(3) . ?
C8 H8A 0.99 . ?
C8 H8B 0.99 . ?
C18 H18 0.95 . ?
C11 C12 1.518(3) . ?
C11 H11A 0.99 . ?
C11 H11B 0.99 . ?
C4 C5 1.522(3) . ?
C5 H5A 0.99 . ?
C5 H5B 0.99 . ?
C13 C12 1.523(3) . ?
C13 H13A 0.99 . ?
C13 H13B 0.99 . ?
C12 H12A 0.99 . ?
C12 H12B 0.99 . ?

loop_
_geom_torsion_atom_site_label_1
_geom_torsion_atom_site_label_2
_geom_torsion_atom_site_label_3
_geom_torsion_atom_site_label_4
_geom_torsion
_geom_torsion_site_symmetry_1
_geom_torsion_site_symmetry_2
_geom_torsion_site_symmetry_3
_geom_torsion_site_symmetry_4
_geom_torsion_publ_flag
C13 C14 C9 C8 179.12(18) . . . . ?
C13 C14 C9 C10 -55.5(2) . . . . ?
C8 C9 C10 C11 -178.85(18) . . . . ?
C14 C9 C10 C11 55.8(2) . . . . ?
C7 N6 C15 C16 91.1(2) . . . . ?
C5 N6 C15 C16 -96.4(2) . . . . ?
C17 C16 C15 N6 -2.3(3) . . . . ?
C21 C16 C15 N6 178.03(18) . . . . ?
C17 C16 C21 C20 -1.8(3) . . . . ?
C15 C16 C21 C20 177.85(19) . . . . ?
C21 C16 C17 C18 0.7(3) . . . . ?
C15 C16 C17 C18 -179.0(2) . . . . ?
F19 C19 C20 C21 -179.02(19) . . . . ?
C18 C19 C20 C21 0.8(3) . . . . ?
C16 C21 C20 C19 1.2(3) . . . . ?
C4 N3 C2 C1 92.8(2) . . . . ?
C2 C1 C2 N3 54.4(2) 11_567 . . . ?
C2 C1 C2 N3 175.9(2) 2_565 . . . ?
C2 C1 C2 N3 -62.6(2) 12_667 . . . ?
C15 N6 C7 O7 170.33(18) . . . . ?
C5 N6 C7 O7 -2.2(3) . . . . ?
C15 N6 C7 C8 -9.1(3) . . . . ?
C5 N6 C7 C8 178.35(17) . . . . ?
O7 C7 C8 C9 31.5(3) . . . . ?
N6 C7 C8 C9 -149.13(18) . . . . ?
C10 C9 C8 C7 64.3(2) . . . . ?
C14 C9 C8 C7 -171.26(16) . . . . ?
F19 C19 C18 C17 177.88(19) . . . . ?
C20 C19 C18 C17 -1.9(3) . . . . ?
C16 C17 C18 C19 1.1(3) . . . . ?
C9 C10 C11 C12 -55.4(3) . . . . ?
C2 N3 C4 O4 2.7(4) . . . . ?
C2 N3 C4 C5 -178.9(2) . . . . ?
C7 N6 C5 C4 75.4(3) . . . . ?
C15 N6 C5 C4 -97.7(2) . . . . ?
O4 C4 C5 N6 -167.9(2) . . . . ?
N3 C4 C5 N6 13.6(3) . . . . ?
C9 C14 C13 C12 55.0(3) . . . . ?
C10 C11 C12 C13 53.5(3) . . . . ?
C14 C13 C12 C11 -53.5(3) . . . . ?
